data_1519390
loop_
_publ_author_name
'Yatham, Veera Reddy'
'Neud\"orfl, J\"org-M.'
'Schl\"orer, Nils E.'
'Berkessel, Albrecht'

_publ_section_title
;
 Carbene catalyzed umpolung of \a,\b-enals: a reactivity study of diamino
 dienols vs. azolium enolates, and the characterization of advanced
 reaction intermediates
;
_journal_issue 7
_journal_name_full 'Chem. Sci.'
_journal_page_first 3706
_journal_paper_doi 10.1039/C5SC01027F
_journal_volume 6
_journal_year 2015
_chemical_formula_moiety 'C47 H56 N2 O4, 2(C4 H8 O)'
_chemical_formula_sum 'C55 H72 N2 O6'
_chemical_formula_weight 857.15
_chemical_name_systematic
; 
 ? 
;
_space_group_IT_number 14
_symmetry_cell_setting monoclinic
_symmetry_space_group_name_Hall '-P 2ybc'
_symmetry_space_group_name_H-M 'P 1 21/c 1'
_atom_sites_solution_hydrogens geom
_atom_sites_solution_primary direct
_atom_sites_solution_secondary difmap
_audit_creation_method SHELXL-97
_audit_update_record
;
2014-07-18 deposited with the CCDC.
2015-04-30 downloaded from the CCDC.
;
_cell_angle_alpha 90.00
_cell_angle_beta 91.780(8)
_cell_angle_gamma 90.00
_cell_formula_units_Z 4
_cell_length_a 12.3090(19)
_cell_length_b 37.444(7)
_cell_length_c 10.6821(17)
_cell_measurement_reflns_used 8764
_cell_measurement_temperature 100(2)
_cell_measurement_theta_max 25.00
_cell_measurement_theta_min 1.66
_cell_volume 4921.0(14)
_computing_cell_refinement 'Nonius DENZO (Otwinowski, Minor 1997)'
_computing_data_collection 'Nonius COLLECT'
_computing_data_reduction 'Nonius DENZO (Otwinowski, Minor 1997)'
_computing_molecular_graphics 'SCHAKAL99 (E. Keller 1999)'
_computing_publication_material 'PLATON (A. L. Spek 1980-2004)'
_computing_structure_refinement 'SHELXL-97 (Sheldrick, 1997)'
_computing_structure_solution 'SHELXS-97 (Sheldrick, 1997)'
_diffrn_ambient_temperature 100(2)
_diffrn_measured_fraction_theta_full 0.732
_diffrn_measured_fraction_theta_max 0.732
_diffrn_measurement_device_type 'Nonius KappaCCD'
_diffrn_measurement_method Phi/Omega-Scans
_diffrn_radiation_monochromator graphite
_diffrn_radiation_source 'fine-focus sealed tube'
_diffrn_radiation_type MoK\a
_diffrn_radiation_wavelength 0.71073
_diffrn_reflns_av_R_equivalents 0.0642
_diffrn_reflns_av_sigmaI/netI 0.1315
_diffrn_reflns_limit_h_max 9
_diffrn_reflns_limit_h_min -14
_diffrn_reflns_limit_k_max 24
_diffrn_reflns_limit_k_min -44
_diffrn_reflns_limit_l_max 4
_diffrn_reflns_limit_l_min -12
_diffrn_reflns_number 8764
_diffrn_reflns_theta_full 25.00
_diffrn_reflns_theta_max 25.00
_diffrn_reflns_theta_min 1.66
_exptl_absorpt_coefficient_mu 0.074
_exptl_absorpt_correction_type none
_exptl_crystal_colour yellow
_exptl_crystal_density_diffrn 1.157
_exptl_crystal_density_method 'not measured'
_exptl_crystal_description prism
_exptl_crystal_F_000 1856
_exptl_crystal_size_max .3
_exptl_crystal_size_mid .3
_exptl_crystal_size_min .15
_refine_diff_density_max 0.494
_refine_diff_density_min -0.264
_refine_diff_density_rms 0.048
_refine_ls_extinction_coef 0.0077(10)
_refine_ls_extinction_expression Fc^*^=kFc[1+0.001xFc^2^\l^3^/sin(2\q)]^-1/4^
_refine_ls_extinction_method SHELXL
_refine_ls_goodness_of_fit_ref 0.917
_refine_ls_hydrogen_treatment constr
_refine_ls_matrix_type full
_refine_ls_number_parameters 578
_refine_ls_number_reflns 6351
_refine_ls_number_restraints 0
_refine_ls_restrained_S_all 0.917
_refine_ls_R_factor_all 0.1409
_refine_ls_R_factor_gt 0.0678
_refine_ls_shift/su_max 0.016
_refine_ls_shift/su_mean 0.002
_refine_ls_structure_factor_coef Fsqd
_refine_ls_weighting_details 'calc w=1/[\s^2^(Fo^2^)+(0.0981P)^2^+0.0000P] where P=(Fo^2^+2Fc^2^)/3'
_refine_ls_weighting_scheme calc
_refine_ls_wR_factor_gt 0.1658
_refine_ls_wR_factor_ref 0.1922
_reflns_number_gt 3126
_reflns_number_total 6351
_reflns_threshold_expression >2sigma(I)
_cod_data_source_file c5sc01027f2.cif
_cod_data_source_block yvr1072
_cod_depositor_comments 'Adding full bibliography for 1519389--1519390.cif.'
_cod_original_sg_symbol_H-M P21/c
_cod_database_code 1519390

loop_
_symmetry_equiv_pos_as_xyz
'x, y, z'
'-x, y+1/2, -z+1/2'
'-x, -y, -z'
'x, -y-1/2, z-1/2'

loop_
_atom_site_label
_atom_site_type_symbol
_atom_site_fract_x
_atom_site_fract_y
_atom_site_fract_z
_atom_site_U_iso_or_equiv
_atom_site_adp_type
_atom_site_occupancy
_atom_site_symmetry_multiplicity
_atom_site_calc_flag
_atom_site_refinement_flags
O1 O 0.9039(2) -0.13891(9) 1.0496(3) 0.0523(9) Uani 1 1 d .
O2 O 0.9816(2) -0.18677(8) 0.9652(3) 0.0495(9) Uani 1 1 d .
O3 O 0.7071(2) -0.19585(9) 0.9549(3) 0.0559(9) Uani 1 1 d .
O4 O 0.80000(19) -0.06879(8) 0.6143(2) 0.0433(8) Uani 1 1 d .
N1 N 0.7267(2) -0.13272(9) 0.3926(3) 0.0359(9) Uani 1 1 d .
N2 N 0.8000(2) -0.08152(9) 0.3440(3) 0.0325(9) Uani 1 1 d .
C1 C 0.9152(3) -0.15812(12) 0.9613(5) 0.0422(12) Uani 1 1 d .
C2 C 1.0457(4) -0.19163(13) 1.0800(5) 0.0703(17) Uani 1 1 d .
H2A H 1.1069 -0.1749 1.0817 0.105 Uiso 1 1 calc R
H2B H 1.0732 -0.2162 1.0840 0.105 Uiso 1 1 calc R
H2C H 1.0002 -0.1871 1.1520 0.105 Uiso 1 1 calc R
C3 C 0.8615(3) -0.15402(11) 0.8329(4) 0.0386(12) Uani 1 1 d .
H3 H 0.8608 -0.1776 0.7892 0.046 Uiso 1 1 calc R
C4 C 0.7449(3) -0.14163(12) 0.8501(4) 0.0462(13) Uani 1 1 d .
H4A H 0.7467 -0.1175 0.8881 0.055 Uiso 1 1 calc R
H4B H 0.7084 -0.1395 0.7665 0.055 Uiso 1 1 calc R
C5 C 0.6787(3) -0.16548(13) 0.9294(4) 0.0429(12) Uani 1 1 d .
C6 C 0.5756(3) -0.15120(14) 0.9841(4) 0.0443(13) Uani 1 1 d .
C7 C 0.5519(3) -0.11531(15) 0.9846(4) 0.0610(15) Uani 1 1 d .
H7 H 0.5973 -0.0987 0.9439 0.073 Uiso 1 1 calc R
C8 C 0.4572(4) -0.10350(17) 1.0477(5) 0.0658(16) Uani 1 1 d .
H8 H 0.4386 -0.0789 1.0501 0.079 Uiso 1 1 calc R
C9 C 0.3942(4) -0.1285(2) 1.1045(5) 0.0781(19) Uani 1 1 d .
H9 H 0.3317 -0.1208 1.1471 0.094 Uiso 1 1 calc R
C10 C 0.4176(4) -0.1635(2) 1.1022(5) 0.0806(19) Uani 1 1 d .
H10 H 0.3716 -0.1802 1.1411 0.097 Uiso 1 1 calc R
C11 C 0.5092(4) -0.17483(16) 1.0428(5) 0.0613(15) Uani 1 1 d .
H11 H 0.5267 -0.1995 1.0426 0.074 Uiso 1 1 calc R
C12 C 0.9219(3) -0.12656(12) 0.7536(4) 0.0440(13) Uani 1 1 d .
H12 H 0.9046 -0.1025 0.7882 0.053 Uiso 1 1 calc R
C13 C 0.8784(3) -0.12706(12) 0.6206(4) 0.0421(12) Uani 1 1 d .
H13 H 0.8900 -0.1477 0.5710 0.050 Uiso 1 1 calc R
C14 C 0.8232(3) -0.09916(11) 0.5692(4) 0.0323(11) Uani 1 1 d .
C15 C 0.7851(3) -0.10458(11) 0.4348(4) 0.0331(11) Uani 1 1 d .
C16 C 0.6734(3) -0.15864(11) 0.4681(4) 0.0338(11) Uani 1 1 d .
C17 C 0.7136(3) -0.19352(11) 0.4732(4) 0.0354(11) Uani 1 1 d .
C18 C 0.6607(3) -0.21785(12) 0.5477(4) 0.0418(12) Uani 1 1 d .
H18 H 0.6866 -0.2417 0.5528 0.050 Uiso 1 1 calc R
C19 C 0.5713(4) -0.20817(12) 0.6147(5) 0.0495(13) Uani 1 1 d .
H19 H 0.5374 -0.2251 0.6668 0.059 Uiso 1 1 calc R
C20 C 0.5309(3) -0.17359(12) 0.6057(4) 0.0458(12) Uani 1 1 d .
H20 H 0.4695 -0.1671 0.6523 0.055 Uiso 1 1 calc R
C21 C 0.5787(3) -0.14845(12) 0.5300(4) 0.0391(12) Uani 1 1 d .
C22 C 0.5282(3) -0.11130(11) 0.5157(4) 0.0442(12) Uani 1 1 d .
H22 H 0.5709 -0.0981 0.4525 0.053 Uiso 1 1 calc R
C23 C 0.4104(3) -0.11421(12) 0.4631(4) 0.0549(14) Uani 1 1 d .
H23A H 0.3645 -0.1249 0.5264 0.082 Uiso 1 1 calc R
H23B H 0.4088 -0.1292 0.3880 0.082 Uiso 1 1 calc R
H23C H 0.3831 -0.0903 0.4416 0.082 Uiso 1 1 calc R
C24 C 0.5330(3) -0.08983(12) 0.6348(4) 0.0527(13) Uani 1 1 d .
H24A H 0.4975 -0.1031 0.7011 0.079 Uiso 1 1 calc R
H24B H 0.4957 -0.0670 0.6210 0.079 Uiso 1 1 calc R
H24C H 0.6091 -0.0854 0.6597 0.079 Uiso 1 1 calc R
C25 C 0.8102(3) -0.20461(11) 0.3985(4) 0.0427(12) Uani 1 1 d .
H25 H 0.8468 -0.1825 0.3689 0.051 Uiso 1 1 calc R
C26 C 0.8938(3) -0.22628(12) 0.4758(4) 0.0518(13) Uani 1 1 d .
H26A H 0.9094 -0.2141 0.5557 0.078 Uiso 1 1 calc R
H26B H 0.9609 -0.2284 0.4294 0.078 Uiso 1 1 calc R
H26C H 0.8646 -0.2501 0.4919 0.078 Uiso 1 1 calc R
C27 C 0.7734(3) -0.22613(12) 0.2834(4) 0.0548(13) Uani 1 1 d .
H27A H 0.7383 -0.2482 0.3102 0.082 Uiso 1 1 calc R
H27B H 0.8366 -0.2320 0.2338 0.082 Uiso 1 1 calc R
H27C H 0.7217 -0.2120 0.2325 0.082 Uiso 1 1 calc R
C28 C 0.6981(3) -0.12873(11) 0.2579(4) 0.0373(11) Uani 1 1 d .
H28A H 0.6183 -0.1284 0.2434 0.045 Uiso 1 1 calc R
H28B H 0.7293 -0.1484 0.2086 0.045 Uiso 1 1 calc R
C29 C 0.7479(3) -0.09322(11) 0.2240(4) 0.0378(11) Uani 1 1 d .
H29A H 0.8022 -0.0961 0.1583 0.045 Uiso 1 1 calc R
H29B H 0.6915 -0.0760 0.1946 0.045 Uiso 1 1 calc R
C30 C 0.8663(3) -0.04976(11) 0.3483(4) 0.0354(11) Uani 1 1 d .
C31 C 0.9794(3) -0.05348(11) 0.3307(4) 0.0372(11) Uani 1 1 d .
C32 C 1.0394(3) -0.02193(12) 0.3290(4) 0.0414(11) Uani 1 1 d .
H32 H 1.1158 -0.0233 0.3192 0.050 Uiso 1 1 calc R
C33 C 0.9922(3) 0.01134(12) 0.3410(4) 0.0409(12) Uani 1 1 d .
H33 H 1.0355 0.0323 0.3396 0.049 Uiso 1 1 calc R
C34 C 0.8804(3) 0.01371(11) 0.3552(4) 0.0399(11) Uani 1 1 d .
H34 H 0.8475 0.0366 0.3609 0.048 Uiso 1 1 calc R
C35 C 0.8163(3) -0.01661(11) 0.3611(4) 0.0359(11) Uani 1 1 d .
C36 C 0.6943(3) -0.01371(11) 0.3828(4) 0.0402(12) Uani 1 1 d .
H36 H 0.6645 -0.0385 0.3897 0.048 Uiso 1 1 calc R
C37 C 0.6744(3) 0.00548(12) 0.5042(4) 0.0473(13) Uani 1 1 d .
H37A H 0.7111 -0.0073 0.5735 0.071 Uiso 1 1 calc R
H37B H 0.5962 0.0064 0.5181 0.071 Uiso 1 1 calc R
H37C H 0.7032 0.0298 0.4997 0.071 Uiso 1 1 calc R
C38 C 0.6355(3) 0.00479(13) 0.2696(4) 0.0557(14) Uani 1 1 d .
H38A H 0.6622 0.0293 0.2620 0.084 Uiso 1 1 calc R
H38B H 0.5570 0.0051 0.2826 0.084 Uiso 1 1 calc R
H38C H 0.6502 -0.0084 0.1928 0.084 Uiso 1 1 calc R
C39 C 1.0340(3) -0.08943(11) 0.3163(4) 0.0457(13) Uani 1 1 d .
H39 H 0.9758 -0.1080 0.3120 0.055 Uiso 1 1 calc R
C40 C 1.1091(3) -0.09783(12) 0.4317(5) 0.0621(15) Uani 1 1 d .
H40A H 1.1666 -0.0798 0.4389 0.093 Uiso 1 1 calc R
H40B H 1.1419 -0.1215 0.4216 0.093 Uiso 1 1 calc R
H40C H 1.0664 -0.0976 0.5076 0.093 Uiso 1 1 calc R
C41 C 1.0969(4) -0.09165(14) 0.1956(5) 0.0651(15) Uani 1 1 d .
H41A H 1.0480 -0.0863 0.1239 0.098 Uiso 1 1 calc R
H41B H 1.1265 -0.1158 0.1865 0.098 Uiso 1 1 calc R
H41C H 1.1566 -0.0743 0.1988 0.098 Uiso 1 1 calc R
C42 C 1.0451(3) -0.13072(12) 0.7644(4) 0.0403(12) Uani 1 1 d .
C43 C 1.1079(3) -0.10449(12) 0.8227(4) 0.0516(13) Uani 1 1 d .
H43 H 1.0733 -0.0837 0.8531 0.062 Uiso 1 1 calc R
C44 C 1.2202(3) -0.10781(15) 0.8380(5) 0.0608(15) Uani 1 1 d .
H44 H 1.2620 -0.0892 0.8758 0.073 Uiso 1 1 calc R
C45 C 1.2689(4) -0.13797(16) 0.7984(4) 0.0628(16) Uani 1 1 d .
H45 H 1.3449 -0.1410 0.8123 0.075 Uiso 1 1 calc R
C46 C 1.2096(3) -0.16439(15) 0.7380(5) 0.0666(16) Uani 1 1 d .
H46 H 1.2447 -0.1851 0.7072 0.080 Uiso 1 1 calc R
C47 C 1.0983(3) -0.16039(14) 0.7229(4) 0.0607(15) Uani 1 1 d .
H47 H 1.0574 -0.1788 0.6825 0.073 Uiso 1 1 calc R
O5 O 0.7369(3) -0.04885(11) 0.9668(4) 0.0986(14) Uani 1 1 d .
C48 C 0.6825(5) -0.02565(17) 0.8793(6) 0.104(2) Uani 1 1 d .
H48A H 0.6028 -0.0286 0.8844 0.125 Uiso 1 1 calc R
H48B H 0.7035 -0.0315 0.7930 0.125 Uiso 1 1 calc R
C49 C 0.7132(5) 0.01082(16) 0.9098(6) 0.0873(19) Uani 1 1 d .
H49A H 0.6607 0.0221 0.9659 0.105 Uiso 1 1 calc R
H49B H 0.7198 0.0256 0.8335 0.105 Uiso 1 1 calc R
C50 C 0.8256(4) 0.00484(18) 0.9774(6) 0.092(2) Uani 1 1 d .
H50A H 0.8832 0.0184 0.9357 0.111 Uiso 1 1 calc R
H50B H 0.8237 0.0123 1.0662 0.111 Uiso 1 1 calc R
C51 C 0.8448(4) -0.0343(2) 0.9675(8) 0.112(3) Uani 1 1 d .
H51A H 0.8820 -0.0402 0.8893 0.134 Uiso 1 1 calc R
H51B H 0.8890 -0.0432 1.0400 0.134 Uiso 1 1 calc R
O6 O 0.2069(8) -0.2210(5) 0.3209(13) 0.380(10) Uani 1 1 d .
C53 C 0.2914(12) -0.2337(3) 0.2634(7) 0.195(7) Uani 1 1 d .
H53A H 0.3197 -0.2152 0.2067 0.234 Uiso 1 1 calc R
H53B H 0.2690 -0.2546 0.2120 0.234 Uiso 1 1 calc R
C54 C 0.3702(8) -0.2435(3) 0.3462(12) 0.184(5) Uani 1 1 d .
H54A H 0.4295 -0.2256 0.3495 0.220 Uiso 1 1 calc R
H54B H 0.4007 -0.2670 0.3238 0.220 Uiso 1 1 calc R
C55 C 0.3199(7) -0.2452(3) 0.4575(11) 0.182(5) Uani 1 1 d .
H55A H 0.3686 -0.2364 0.5263 0.218 Uiso 1 1 calc R
H55B H 0.2985 -0.2701 0.4762 0.218 Uiso 1 1 calc R
C56 C 0.2302(7) -0.2239(4) 0.4440(10) 0.220(6) Uani 1 1 d .
H56A H 0.1681 -0.2346 0.4873 0.264 Uiso 1 1 calc R
H56B H 0.2451 -0.2000 0.4805 0.264 Uiso 1 1 calc R

loop_
_atom_site_aniso_label
_atom_site_aniso_U_11
_atom_site_aniso_U_22
_atom_site_aniso_U_33
_atom_site_aniso_U_23
_atom_site_aniso_U_13
_atom_site_aniso_U_12
O1 0.0561(18) 0.058(2) 0.042(2) -0.0133(18) -0.0075(17) 0.0069(16)
O2 0.0498(16) 0.0433(19) 0.055(2) 0.0034(15) -0.0151(16) 0.0046(15)
O3 0.0602(18) 0.042(2) 0.065(2) 0.0026(18) -0.0029(17) -0.0011(16)
O4 0.0441(15) 0.045(2) 0.0404(18) -0.0034(16) -0.0072(15) -0.0010(15)
N1 0.0333(16) 0.037(2) 0.037(2) 0.0022(18) -0.0072(18) -0.0038(17)
N2 0.0259(15) 0.037(2) 0.035(2) 0.0023(18) -0.0019(16) -0.0067(16)
C1 0.036(2) 0.038(3) 0.052(3) 0.004(3) -0.006(2) -0.003(2)
C2 0.074(3) 0.064(4) 0.071(4) 0.017(3) -0.036(3) 0.010(3)
C3 0.036(2) 0.040(3) 0.039(3) 0.000(2) -0.011(2) -0.001(2)
C4 0.040(2) 0.049(3) 0.050(3) 0.009(2) -0.009(2) 0.002(2)
C5 0.045(2) 0.041(3) 0.042(3) -0.003(2) -0.012(2) -0.005(2)
C6 0.035(2) 0.056(3) 0.041(3) -0.007(3) -0.013(2) 0.001(3)
C7 0.046(3) 0.076(4) 0.060(3) -0.007(3) -0.022(3) 0.007(3)
C8 0.059(3) 0.080(4) 0.057(4) -0.009(3) -0.020(3) 0.025(3)
C9 0.051(3) 0.121(6) 0.062(4) 0.000(4) -0.014(3) 0.008(4)
C10 0.055(4) 0.117(6) 0.069(4) -0.007(4) -0.011(3) -0.006(4)
C11 0.035(2) 0.096(4) 0.053(3) -0.006(3) -0.002(3) -0.008(3)
C12 0.037(2) 0.055(3) 0.039(3) -0.003(2) -0.011(2) 0.003(2)
C13 0.034(2) 0.049(3) 0.042(3) -0.001(2) -0.011(2) -0.004(2)
C14 0.0225(18) 0.037(3) 0.038(3) -0.003(2) -0.001(2) -0.0045(19)
C15 0.0245(19) 0.032(2) 0.043(3) 0.004(2) -0.002(2) -0.0009(19)
C16 0.031(2) 0.037(3) 0.033(3) 0.000(2) -0.007(2) -0.005(2)
C17 0.034(2) 0.035(3) 0.037(3) -0.003(2) -0.006(2) 0.000(2)
C18 0.043(2) 0.037(3) 0.045(3) 0.006(2) 0.000(2) 0.000(2)
C19 0.050(3) 0.039(3) 0.059(3) 0.004(3) 0.005(3) -0.008(2)
C20 0.037(2) 0.043(3) 0.058(3) 0.004(3) 0.002(2) -0.003(2)
C21 0.035(2) 0.039(3) 0.043(3) 0.001(2) -0.007(2) -0.003(2)
C22 0.036(2) 0.042(3) 0.054(3) 0.000(2) 0.000(2) 0.003(2)
C23 0.043(2) 0.059(3) 0.062(3) -0.001(3) -0.012(2) 0.009(2)
C24 0.046(2) 0.046(3) 0.065(3) -0.005(3) -0.007(3) 0.004(2)
C25 0.042(2) 0.036(3) 0.051(3) -0.004(2) -0.002(2) 0.002(2)
C26 0.046(2) 0.045(3) 0.064(3) 0.000(3) -0.007(2) 0.008(2)
C27 0.066(3) 0.045(3) 0.054(3) -0.009(3) 0.001(3) 0.003(2)
C28 0.039(2) 0.044(3) 0.029(2) 0.001(2) -0.005(2) -0.004(2)
C29 0.040(2) 0.045(3) 0.028(2) -0.005(2) -0.003(2) -0.003(2)
C30 0.035(2) 0.036(3) 0.035(3) -0.001(2) -0.006(2) -0.005(2)
C31 0.036(2) 0.042(3) 0.033(3) 0.001(2) -0.005(2) -0.005(2)
C32 0.036(2) 0.048(3) 0.040(3) 0.001(2) -0.004(2) -0.009(2)
C33 0.044(2) 0.039(3) 0.040(3) 0.002(2) -0.007(2) -0.012(2)
C34 0.042(2) 0.036(3) 0.041(3) 0.005(2) -0.001(2) -0.001(2)
C35 0.034(2) 0.037(3) 0.037(3) 0.004(2) -0.004(2) -0.007(2)
C36 0.030(2) 0.037(3) 0.053(3) 0.005(2) -0.006(2) 0.0028(19)
C37 0.034(2) 0.052(3) 0.055(3) -0.005(3) 0.003(2) 0.002(2)
C38 0.043(2) 0.067(3) 0.056(3) 0.001(3) -0.012(2) 0.010(2)
C39 0.034(2) 0.039(3) 0.065(3) -0.005(3) 0.000(3) -0.004(2)
C40 0.039(2) 0.054(3) 0.092(4) 0.008(3) -0.014(3) 0.007(2)
C41 0.050(2) 0.067(4) 0.079(4) -0.026(3) 0.022(3) -0.007(3)
C42 0.035(2) 0.054(3) 0.031(3) 0.007(2) -0.011(2) -0.002(2)
C43 0.046(2) 0.051(3) 0.057(3) 0.005(3) -0.014(2) 0.000(2)
C44 0.042(2) 0.075(4) 0.064(4) 0.007(3) -0.020(3) -0.008(3)
C45 0.043(2) 0.091(5) 0.053(3) 0.003(3) -0.011(3) -0.001(3)
C46 0.046(2) 0.098(5) 0.055(3) -0.006(3) -0.007(3) 0.012(3)
C47 0.043(2) 0.075(4) 0.063(4) -0.021(3) -0.014(3) 0.008(3)
O5 0.121(3) 0.083(3) 0.090(3) 0.011(2) -0.020(3) 0.007(3)
C48 0.139(5) 0.082(5) 0.087(5) 0.028(4) -0.048(4) -0.011(4)
C49 0.098(4) 0.070(4) 0.094(5) 0.026(4) 0.010(4) -0.010(3)
C50 0.077(4) 0.112(6) 0.090(5) 0.048(4) 0.024(4) 0.028(4)
C51 0.055(3) 0.111(6) 0.171(7) 0.051(5) 0.018(4) -0.009(4)
O6 0.266(12) 0.69(3) 0.176(11) 0.054(13) -0.052(10) 0.178(14)
C53 0.316(17) 0.230(13) 0.035(5) 0.030(6) -0.047(8) -0.162(13)
C54 0.176(10) 0.253(13) 0.126(9) -0.049(9) 0.082(10) 0.008(8)
C55 0.100(6) 0.295(14) 0.149(10) 0.035(9) -0.001(7) 0.055(7)
C56 0.114(6) 0.427(19) 0.119(8) -0.045(10) -0.014(6) 0.083(9)

loop_
_atom_type_symbol
_atom_type_description
_atom_type_scat_dispersion_real
_atom_type_scat_dispersion_imag
_atom_type_scat_source
C C 0.0033 0.0016 'International Tables Vol C Tables 4.2.6.8 and 6.1.1.4'
H H 0.0000 0.0000 'International Tables Vol C Tables 4.2.6.8 and 6.1.1.4'
N N 0.0061 0.0033 'International Tables Vol C Tables 4.2.6.8 and 6.1.1.4'
O O 0.0106 0.0060 'International Tables Vol C Tables 4.2.6.8 and 6.1.1.4'

loop_
_geom_angle_atom_site_label_1
_geom_angle_atom_site_label_2
_geom_angle_atom_site_label_3
_geom_angle
C1 O2 C2 116.1(4)
C15 N1 C16 126.2(3)
C15 N1 C28 110.8(3)
C16 N1 C28 121.1(3)
C15 N2 C30 127.6(3)
C15 N2 C29 112.2(3)
C30 N2 C29 120.0(3)
O1 C1 O2 122.6(4)
O1 C1 C3 126.5(4)
O2 C1 C3 110.9(4)
O2 C2 H2A 109.5
O2 C2 H2B 109.5
H2A C2 H2B 109.5
O2 C2 H2C 109.5
H2A C2 H2C 109.5
H2B C2 H2C 109.5
C1 C3 C4 108.0(4)
C1 C3 C12 111.2(3)
C4 C3 C12 109.6(3)
C1 C3 H3 109.3
C4 C3 H3 109.3
C12 C3 H3 109.3
C5 C4 C3 114.8(3)
C5 C4 H4A 108.6
C3 C4 H4A 108.6
C5 C4 H4B 108.6
C3 C4 H4B 108.6
H4A C4 H4B 107.5
O3 C5 C4 121.9(4)
O3 C5 C6 118.8(4)
C4 C5 C6 119.2(4)
C11 C6 C7 120.1(5)
C11 C6 C5 117.9(5)
C7 C6 C5 121.8(5)
C6 C7 C8 118.5(5)
C6 C7 H7 120.7
C8 C7 H7 120.7
C9 C8 C7 118.5(5)
C9 C8 H8 120.7
C7 C8 H8 120.7
C10 C9 C8 122.3(6)
C10 C9 H9 118.9
C8 C9 H9 118.9
C9 C10 C11 119.3(6)
C9 C10 H10 120.4
C11 C10 H10 120.4
C6 C11 C10 121.3(6)
C6 C11 H11 119.4
C10 C11 H11 119.4
C13 C12 C42 113.2(4)
C13 C12 C3 110.4(3)
C42 C12 C3 112.7(3)
C13 C12 H12 106.7
C42 C12 H12 106.7
C3 C12 H12 106.7
C14 C13 C12 122.3(4)
C14 C13 H13 118.9
C12 C13 H13 118.9
O4 C14 C13 130.7(4)
O4 C14 C15 114.4(3)
C13 C14 C15 114.8(4)
N2 C15 N1 110.6(3)
N2 C15 C14 124.5(3)
N1 C15 C14 124.8(4)
C17 C16 C21 122.1(4)
C17 C16 N1 119.2(4)
C21 C16 N1 118.7(4)
C18 C17 C16 117.7(4)
C18 C17 C25 120.9(4)
C16 C17 C25 121.3(4)
C19 C18 C17 121.4(4)
C19 C18 H18 119.3
C17 C18 H18 119.3
C18 C19 C20 119.9(4)
C18 C19 H19 120.0
C20 C19 H19 120.0
C21 C20 C19 121.1(4)
C21 C20 H20 119.5
C19 C20 H20 119.4
C20 C21 C16 117.5(4)
C20 C21 C22 119.9(4)
C16 C21 C22 122.6(4)
C24 C22 C21 113.3(3)
C24 C22 C23 111.0(4)
C21 C22 C23 110.3(3)
C24 C22 H22 107.3
C21 C22 H22 107.3
C23 C22 H22 107.3
C22 C23 H23A 109.5
C22 C23 H23B 109.5
H23A C23 H23B 109.5
C22 C23 H23C 109.5
H23A C23 H23C 109.5
H23B C23 H23C 109.5
C22 C24 H24A 109.5
C22 C24 H24B 109.5
H24A C24 H24B 109.5
C22 C24 H24C 109.5
H24A C24 H24C 109.5
H24B C24 H24C 109.5
C17 C25 C27 110.6(3)
C17 C25 C26 112.8(4)
C27 C25 C26 109.4(3)
C17 C25 H25 108.0
C27 C25 H25 108.0
C26 C25 H25 108.0
C25 C26 H26A 109.5
C25 C26 H26B 109.5
H26A C26 H26B 109.5
C25 C26 H26C 109.5
H26A C26 H26C 109.5
H26B C26 H26C 109.5
C25 C27 H27A 109.5
C25 C27 H27B 109.5
H27A C27 H27B 109.5
C25 C27 H27C 109.5
H27A C27 H27C 109.5
H27B C27 H27C 109.5
N1 C28 C29 103.7(3)
N1 C28 H28A 111.0
C29 C28 H28A 111.0
N1 C28 H28B 111.0
C29 C28 H28B 111.0
H28A C28 H28B 109.0
N2 C29 C28 102.7(3)
N2 C29 H29A 111.2
C28 C29 H29A 111.2
N2 C29 H29B 111.2
C28 C29 H29B 111.2
H29A C29 H29B 109.1
C35 C30 C31 122.6(4)
C35 C30 N2 119.1(3)
C31 C30 N2 118.2(4)
C32 C31 C30 116.2(4)
C32 C31 C39 121.0(3)
C30 C31 C39 122.8(4)
C33 C32 C31 122.5(4)
C33 C32 H32 118.7
C31 C32 H32 118.7
C32 C33 C34 119.2(4)
C32 C33 H33 120.4
C34 C33 H33 120.4
C35 C34 C33 121.3(4)
C35 C34 H34 119.4
C33 C34 H34 119.4
C34 C35 C30 118.1(3)
C34 C35 C36 120.8(4)
C30 C35 C36 121.1(3)
C37 C36 C35 110.4(3)
C37 C36 C38 111.9(3)
C35 C36 C38 110.5(3)
C37 C36 H36 108.0
C35 C36 H36 108.0
C38 C36 H36 108.0
C36 C37 H37A 109.5
C36 C37 H37B 109.5
H37A C37 H37B 109.5
C36 C37 H37C 109.5
H37A C37 H37C 109.5
H37B C37 H37C 109.5
C36 C38 H38A 109.5
C36 C38 H38B 109.5
H38A C38 H38B 109.5
C36 C38 H38C 109.5
H38A C38 H38C 109.5
H38B C38 H38C 109.5
C31 C39 C41 111.9(4)
C31 C39 C40 110.8(3)
C41 C39 C40 110.8(3)
C31 C39 H39 107.7
C41 C39 H39 107.7
C40 C39 H39 107.7
C39 C40 H40A 109.5
C39 C40 H40B 109.5
H40A C40 H40B 109.5
C39 C40 H40C 109.5
H40A C40 H40C 109.5
H40B C40 H40C 109.5
C39 C41 H41A 109.5
C39 C41 H41B 109.5
H41A C41 H41B 109.5
C39 C41 H41C 109.5
H41A C41 H41C 109.5
H41B C41 H41C 109.5
C47 C42 C43 117.1(3)
C47 C42 C12 122.8(4)
C43 C42 C12 120.0(4)
C42 C43 C44 121.8(5)
C42 C43 H43 119.1
C44 C43 H43 119.1
C45 C44 C43 119.0(4)
C45 C44 H44 120.5
C43 C44 H44 120.5
C44 C45 C46 120.9(4)
C44 C45 H45 119.6
C46 C45 H45 119.6
C45 C46 C47 119.0(5)
C45 C46 H46 120.5
C47 C46 H46 120.5
C42 C47 C46 122.1(4)
C42 C47 H47 118.9
C46 C47 H47 118.9
C48 O5 C51 100.8(5)
O5 C48 C49 108.2(5)
O5 C48 H48A 110.1
C49 C48 H48A 110.1
O5 C48 H48B 110.1
C49 C48 H48B 110.1
H48A C48 H48B 108.4
C48 C49 C50 101.0(5)
C48 C49 H49A 111.6
C50 C49 H49A 111.6
C48 C49 H49B 111.6
C50 C49 H49B 111.6
H49A C49 H49B 109.4
C51 C50 C49 104.5(5)
C51 C50 H50A 110.9
C49 C50 H50A 110.9
C51 C50 H50B 110.9
C49 C50 H50B 110.9
H50A C50 H50B 108.9
O5 C51 C50 103.0(5)
O5 C51 H51A 111.2
C50 C51 H51A 111.2
O5 C51 H51B 111.2
C50 C51 H51B 111.2
H51A C51 H51B 109.1
C53 O6 C56 106.4(10)
O6 C53 C54 110.9(9)
O6 C53 H53A 109.5
C54 C53 H53A 109.5
O6 C53 H53B 109.5
C54 C53 H53B 109.5
H53A C53 H53B 108.0
C53 C54 C55 104.5(9)
C53 C54 H54A 110.9
C55 C54 H54A 110.8
C53 C54 H54B 110.9
C55 C54 H54B 110.9
H54A C54 H54B 108.9
C54 C55 C56 105.5(10)
C54 C55 H55A 110.6
C56 C55 H55A 110.6
C54 C55 H55B 110.6
C56 C55 H55B 110.6
H55A C55 H55B 108.8
O6 C56 C55 107.3(11)
O6 C56 H56A 110.3
C55 C56 H56A 110.3
O6 C56 H56B 110.2
C55 C56 H56B 110.3
H56A C56 H56B 108.5

loop_
_geom_bond_atom_site_label_1
_geom_bond_atom_site_label_2
_geom_bond_distance
O1 C1 1.198(5)
O2 C1 1.349(5)
O2 C2 1.449(4)
O3 C5 1.218(5)
O4 C14 1.271(4)
N1 C15 1.346(5)
N1 C16 1.434(5)
N1 C28 1.477(5)
N2 C15 1.315(5)
N2 C30 1.442(5)
N2 C29 1.482(4)
C1 C3 1.512(6)
C2 H2A 0.9800
C2 H2B 0.9800
C2 H2C 0.9800
C3 C4 1.524(5)
C3 C12 1.539(6)
C3 H3 1.0000
C4 C5 1.491(6)
C4 H4A 0.9900
C4 H4B 0.9900
C5 C6 1.512(6)
C6 C11 1.369(6)
C6 C7 1.375(6)
C7 C8 1.435(6)
C7 H7 0.9500
C8 C9 1.369(7)
C8 H8 0.9500
C9 C10 1.341(8)
C9 H9 0.9500
C10 C11 1.378(7)
C10 H10 0.9500
C11 H11 0.9500
C12 C13 1.502(5)
C12 C42 1.526(5)
C12 H12 1.0000
C13 C14 1.353(5)
C13 H13 0.9500
C14 C15 1.510(5)
C16 C17 1.397(5)
C16 C21 1.410(5)
C17 C18 1.385(6)
C17 C25 1.510(6)
C18 C19 1.380(6)
C18 H18 0.9500
C19 C20 1.389(6)
C19 H19 0.9500
C20 C21 1.384(6)
C20 H20 0.9500
C21 C22 1.530(6)
C22 C24 1.505(6)
C22 C23 1.542(5)
C22 H22 1.0000
C23 H23A 0.9800
C23 H23B 0.9800
C23 H23C 0.9800
C24 H24A 0.9800
C24 H24B 0.9800
C24 H24C 0.9800
C25 C27 1.527(5)
C25 C26 1.532(5)
C25 H25 1.0000
C26 H26A 0.9800
C26 H26B 0.9800
C26 H26C 0.9800
C27 H27A 0.9800
C27 H27B 0.9800
C27 H27C 0.9800
C28 C29 1.513(5)
C28 H28A 0.9900
C28 H28B 0.9900
C29 H29A 0.9900
C29 H29B 0.9900
C30 C35 1.394(5)
C30 C31 1.418(5)
C31 C32 1.394(5)
C31 C39 1.514(6)
C32 C33 1.383(5)
C32 H32 0.9500
C33 C34 1.391(5)
C33 H33 0.9500
C34 C35 1.385(5)
C34 H34 0.9500
C35 C36 1.531(5)
C36 C37 1.509(6)
C36 C38 1.552(5)
C36 H36 1.0000
C37 H37A 0.9800
C37 H37B 0.9800
C37 H37C 0.9800
C38 H38A 0.9800
C38 H38B 0.9800
C38 H38C 0.9800
C39 C41 1.527(6)
C39 C40 1.550(5)
C39 H39 1.0000
C40 H40A 0.9800
C40 H40B 0.9800
C40 H40C 0.9800
C41 H41A 0.9800
C41 H41B 0.9800
C41 H41C 0.9800
C42 C47 1.370(6)
C42 C43 1.385(5)
C43 C44 1.393(5)
C43 H43 0.9500
C44 C45 1.352(7)
C44 H44 0.9500
C45 C46 1.377(6)
C45 H45 0.9500
C46 C47 1.383(6)
C46 H46 0.9500
C47 H47 0.9500
O5 C48 1.428(6)
O5 C51 1.436(6)
C48 C49 1.451(7)
C48 H48A 0.9900
C48 H48B 0.9900
C49 C50 1.557(7)
C49 H49A 0.9900
C49 H49B 0.9900
C50 C51 1.488(8)
C50 H50A 0.9900
C50 H50B 0.9900
C51 H51A 0.9900
C51 H51B 0.9900
O6 C53 1.313(15)
O6 C56 1.341(12)
C53 C54 1.343(13)
C53 H53A 0.9900
C53 H53B 0.9900
C54 C55 1.359(10)
C54 H54A 0.9900
C54 H54B 0.9900
C55 C56 1.367(11)
C55 H55A 0.9900
C55 H55B 0.9900
C56 H56A 0.9900
C56 H56B 0.9900

loop_
_geom_torsion_atom_site_label_1
_geom_torsion_atom_site_label_2
_geom_torsion_atom_site_label_3
_geom_torsion_atom_site_label_4
_geom_torsion
C2 O2 C1 O1 -4.6(6)
C2 O2 C1 C3 174.5(3)
O1 C1 C3 C4 -39.0(6)
O2 C1 C3 C4 142.0(4)
O1 C1 C3 C12 81.3(6)
O2 C1 C3 C12 -97.7(4)
C1 C3 C4 C5 -56.7(5)
C12 C3 C4 C5 -178.0(3)
C3 C4 C5 O3 -15.3(6)
C3 C4 C5 C6 162.2(3)
O3 C5 C6 C11 -10.7(5)
C4 C5 C6 C11 171.8(3)
O3 C5 C6 C7 164.3(4)
C4 C5 C6 C7 -13.2(5)
C11 C6 C7 C8 0.2(6)
C5 C6 C7 C8 -174.7(3)
C6 C7 C8 C9 -0.2(6)
C7 C8 C9 C10 -0.5(7)
C8 C9 C10 C11 1.2(8)
C7 C6 C11 C10 0.6(6)
C5 C6 C11 C10 175.7(4)
C9 C10 C11 C6 -1.3(7)
C1 C3 C12 C13 171.1(4)
C4 C3 C12 C13 -69.6(5)
C1 C3 C12 C42 43.4(5)
C4 C3 C12 C42 162.7(4)
C42 C12 C13 C14 -119.6(4)
C3 C12 C13 C14 112.9(4)
C12 C13 C14 O4 2.0(7)
C12 C13 C14 C15 -179.6(4)
C30 N2 C15 N1 -173.8(3)
C29 N2 C15 N1 0.3(4)
C30 N2 C15 C14 9.3(6)
C29 N2 C15 C14 -176.6(4)
C16 N1 C15 N2 -164.5(3)
C28 N1 C15 N2 0.1(4)
C16 N1 C15 C14 12.4(6)
C28 N1 C15 C14 177.0(4)
O4 C14 C15 N2 47.8(5)
C13 C14 C15 N2 -130.8(4)
O4 C14 C15 N1 -128.7(4)
C13 C14 C15 N1 52.7(5)
C15 N1 C16 C17 -110.4(4)
C28 N1 C16 C17 86.5(4)
C15 N1 C16 C21 72.6(4)
C28 N1 C16 C21 -90.5(4)
C21 C16 C17 C18 -3.6(5)
N1 C16 C17 C18 179.6(3)
C21 C16 C17 C25 175.4(3)
N1 C16 C17 C25 -1.5(5)
C16 C17 C18 C19 0.1(5)
C25 C17 C18 C19 -178.9(3)
C17 C18 C19 C20 1.6(6)
C18 C19 C20 C21 0.2(6)
C19 C20 C21 C16 -3.5(5)
C19 C20 C21 C22 176.2(3)
C17 C16 C21 C20 5.3(5)
N1 C16 C21 C20 -177.8(3)
C17 C16 C21 C22 -174.4(3)
N1 C16 C21 C22 2.5(5)
C20 C21 C22 C24 66.2(5)
C16 C21 C22 C24 -114.1(4)
C20 C21 C22 C23 -58.9(5)
C16 C21 C22 C23 120.8(4)
C18 C17 C25 C27 75.7(4)
C16 C17 C25 C27 -103.2(4)
C18 C17 C25 C26 -47.2(5)
C16 C17 C25 C26 133.9(4)
C15 N1 C28 C29 -0.4(4)
C16 N1 C28 C29 165.0(3)
C15 N2 C29 C28 -0.6(4)
C30 N2 C29 C28 174.0(3)
N1 C28 C29 N2 0.6(4)
C15 N2 C30 C35 -102.0(5)
C29 N2 C30 C35 84.3(5)
C15 N2 C30 C31 82.2(5)
C29 N2 C30 C31 -91.5(4)
C35 C30 C31 C32 1.1(6)
N2 C30 C31 C32 176.7(3)
C35 C30 C31 C39 -179.8(4)
N2 C30 C31 C39 -4.1(6)
C30 C31 C32 C33 -1.3(6)
C39 C31 C32 C33 179.5(4)
C31 C32 C33 C34 -0.1(6)
C32 C33 C34 C35 1.9(6)
C33 C34 C35 C30 -2.1(6)
C33 C34 C35 C36 177.1(4)
C31 C30 C35 C34 0.6(6)
N2 C30 C35 C34 -175.0(3)
C31 C30 C35 C36 -178.7(4)
N2 C30 C35 C36 5.7(6)
C34 C35 C36 C37 -58.4(5)
C30 C35 C36 C37 120.9(4)
C34 C35 C36 C38 66.0(5)
C30 C35 C36 C38 -114.8(4)
C32 C31 C39 C41 -56.5(5)
C30 C31 C39 C41 124.5(4)
C32 C31 C39 C40 67.7(5)
C30 C31 C39 C40 -111.4(4)
C13 C12 C42 C47 -61.4(6)
C3 C12 C42 C47 64.8(6)
C13 C12 C42 C43 121.3(4)
C3 C12 C42 C43 -112.5(4)
C47 C42 C43 C44 0.5(7)
C12 C42 C43 C44 177.9(4)
C42 C43 C44 C45 -2.1(7)
C43 C44 C45 C46 3.2(8)
C44 C45 C46 C47 -2.7(8)
C43 C42 C47 C46 0.1(7)
C12 C42 C47 C46 -177.3(4)
C45 C46 C47 C42 1.0(8)
C51 O5 C48 C49 -45.7(7)
O5 C48 C49 C50 25.3(7)
C48 C49 C50 C51 3.6(7)
C48 O5 C51 C50 45.8(6)
C49 C50 C51 O5 -30.5(7)
C56 O6 C53 C54 -2(2)
O6 C53 C54 C55 15.8(16)
C53 C54 C55 C56 -22.7(14)
C53 O6 C56 C55 -12.5(19)
C54 C55 C56 O6 22.1(16)
